data_1538536
loop_
_publ_author_name
'Rudy, Z.'

_publ_section_title
;
 A high temperature phase with the zeta-carbide structure in the
 molybdenum-chromium-carbon system
;
_journal_name_full 'Journal of the Less-Common Metals'
_journal_page_first 327
_journal_page_last 332
_journal_volume 33
_journal_year 1973
_chemical_formula_sum 'Cr0.92 Mo3.08'
_chemical_name_systematic '(Mo.77 Cr.23)4 C2.50'
_space_group_IT_number 166
_symmetry_space_group_name_Hall '-R 3 2"'
_symmetry_space_group_name_H-M 'R -3 m :H'
_cell_angle_alpha 90
_cell_angle_beta 90
_cell_angle_gamma 120
_cell_formula_units_Z 3
_cell_length_a 2.982
_cell_length_b 2.982
_cell_length_c 28.81
_cell_volume 221.865
_citation_journal_id_ASTM JCOMAH
_cod_data_source_file Rudy_JCOMAH_1973_719.cif
_cod_data_source_block Cr0.92Mo3.08
_cod_original_cell_volume 221.8652
_cod_database_code 1538536

loop_
_symmetry_equiv_pos_as_xyz
x,y,z
-y,x-y,z
-x+y,-x,z
y,x,-z
-x,-x+y,-z
x-y,-y,-z
-x,-y,-z
y,-x+y,-z
x-y,x,-z
-y,-x,z
x,x-y,z
-x+y,y,z
x+2/3,y+1/3,z+1/3
-y+2/3,x-y+1/3,z+1/3
-x+y+2/3,-x+1/3,z+1/3
y+2/3,x+1/3,-z+1/3
-x+2/3,-x+y+1/3,-z+1/3
x-y+2/3,-y+1/3,-z+1/3
-x+2/3,-y+1/3,-z+1/3
y+2/3,-x+y+1/3,-z+1/3
x-y+2/3,x+1/3,-z+1/3
-y+2/3,-x+1/3,z+1/3
x+2/3,x-y+1/3,z+1/3
-x+y+2/3,y+1/3,z+1/3
x+1/3,y+2/3,z+2/3
-y+1/3,x-y+2/3,z+2/3
-x+y+1/3,-x+2/3,z+2/3
y+1/3,x+2/3,-z+2/3
-x+1/3,-x+y+2/3,-z+2/3
x-y+1/3,-y+2/3,-z+2/3
-x+1/3,-y+2/3,-z+2/3
y+1/3,-x+y+2/3,-z+2/3
x-y+1/3,x+2/3,-z+2/3
-y+1/3,-x+2/3,z+2/3
x+1/3,x-y+2/3,z+2/3
-x+y+1/3,y+2/3,z+2/3

loop_
_atom_site_label
_atom_site_type_symbol
_atom_site_fract_x
_atom_site_fract_y
_atom_site_fract_z
_atom_site_occupancy
_atom_site_U_iso_or_equiv
Cr2 Cr 0 0 0.292 0.23 0.0
Cr1 Cr 0 0 0.125 0.23 0.0
Mo2 Mo 0 0 0.292 0.77 0.0
Mo1 Mo 0 0 0.125 0.77 0.0
